data_4318397
loop_
_publ_author_name
'William J. Hunks'
'Michael C. Jennings'
'Richard J. Puddephatt'

_publ_section_title
;
 Supramolecular Gold(I) Thiobarbiturate Chemistry: Combining Aurophilicity
 and Hydrogen Bonding to Make Polymers, Sheets, and Networks
;
_journal_name_full 'Inorganic Chemistry'
_journal_page_first 4590
_journal_page_last 4598
_journal_paper_doi 10.1021/ic020178h
_journal_volume 41
_journal_year 2002
_chemical_formula_sum 'C43.75 H52 Au2 N7 O7.75 P2 S2'
_chemical_formula_weight 1319.92
_chemical_name_systematic
;
  ?
;
_space_group_IT_number 2
_symmetry_cell_setting triclinic
_symmetry_space_group_name_Hall '-P 1'
_symmetry_space_group_name_H-M 'P -1'
_atom_sites_solution_hydrogens geom
_atom_sites_solution_primary direct
_atom_sites_solution_secondary difmap
_audit_creation_method SHELXL-97
_cell_angle_alpha 60.664(7)
_cell_angle_beta 65.330(7)
_cell_angle_gamma 69.976(7)
_cell_formula_units_Z 2
_cell_length_a 14.262(2)
_cell_length_b 14.7991(18)
_cell_length_c 15.027(3)
_cell_measurement_temperature 200(2)
_cell_volume 2474.2(7)
_computing_cell_refinement 'Nonius DENZO'
_computing_data_collection 'Nonius COLLECT'
_computing_data_reduction 'Nonius DENZO'
_computing_molecular_graphics 'Bruker SHELXTL'
_computing_publication_material 'Bruker SHELXTL'
_computing_structure_refinement 'SHELXL-97 (Sheldrick, 1997)'
_computing_structure_solution 'SHELXS-97 (Sheldrick, 1990)'
_diffrn_ambient_temperature 200(2)
_diffrn_measured_fraction_theta_full 0.819
_diffrn_measured_fraction_theta_max 0.819
_diffrn_measurement_device_type 'Nonius Kappa-CCD'
_diffrn_measurement_method 'phi/omega scans'
_diffrn_radiation_monochromator graphite
_diffrn_radiation_source 'fine-focus sealed tube'
_diffrn_radiation_type MoK\a
_diffrn_radiation_wavelength 0.71073
_diffrn_reflns_av_R_equivalents 0.073
_diffrn_reflns_av_sigmaI/netI 0.2436
_diffrn_reflns_limit_h_max 18
_diffrn_reflns_limit_h_min -18
_diffrn_reflns_limit_k_max 18
_diffrn_reflns_limit_k_min -18
_diffrn_reflns_limit_l_max 11
_diffrn_reflns_limit_l_min -19
_diffrn_reflns_number 11465
_diffrn_reflns_theta_full 27.57
_diffrn_reflns_theta_max 27.57
_diffrn_reflns_theta_min 2.61
_exptl_absorpt_coefficient_mu 6.128
_exptl_absorpt_correction_T_max 0.8619
_exptl_absorpt_correction_T_min 0.4600
_exptl_absorpt_correction_type integration
_exptl_crystal_colour colourless
_exptl_crystal_density_diffrn 1.772
_exptl_crystal_density_method 'not measured'
_exptl_crystal_description plate
_exptl_crystal_F_000 1291
_exptl_crystal_size_max 0.15
_exptl_crystal_size_mid 0.10
_exptl_crystal_size_min 0.03
_refine_diff_density_max 1.936
_refine_diff_density_min -1.741
_refine_diff_density_rms 0.203
_refine_ls_extinction_method none
_refine_ls_goodness_of_fit_ref 0.912
_refine_ls_hydrogen_treatment mixed
_refine_ls_matrix_type full
_refine_ls_number_parameters 456
_refine_ls_number_reflns 9378
_refine_ls_number_restraints 24
_refine_ls_restrained_S_all 0.913
_refine_ls_R_factor_all 0.1922
_refine_ls_R_factor_gt 0.0753
_refine_ls_shift/su_max 0.175
_refine_ls_shift/su_mean 0.009
_refine_ls_structure_factor_coef Fsqd
_refine_ls_weighting_details 'calc w=1/[\s^2^(Fo^2^)+(0.0626P)^2^+0.0000P] where P=(Fo^2^+2Fc^2^)/3'
_refine_ls_weighting_scheme calc
_refine_ls_wR_factor_gt 0.1415
_refine_ls_wR_factor_ref 0.1748
_reflns_number_gt 4139
_reflns_number_total 9378
_reflns_threshold_expression >2sigma(I)
_cod_data_source_file ic020178h_3.cif
_cod_data_source_block complex2c
_cod_depositor_comments
;
The following automatic conversions were performed:

'_symmetry_cell_setting' value 'Triclinic' changed to 'triclinic'
according to the built-in table from CIF Core dictionary named
'cif_core.dic' version 2.4.1 from 2010-06-29.

Automatic conversion script
Id: cif_fix_values 1646 2011-03-28 12:23:43Z adriana 
;
_cod_original_cell_volume 2474.1(7)
_cod_database_code 4318397

loop_
_symmetry_equiv_pos_as_xyz
'x, y, z'
'-x, -y, -z'

loop_
_atom_site_label
_atom_site_type_symbol
_atom_site_fract_x
_atom_site_fract_y
_atom_site_fract_z
_atom_site_U_iso_or_equiv
_atom_site_adp_type
_atom_site_occupancy
_atom_site_symmetry_multiplicity
_atom_site_calc_flag
_atom_site_refinement_flags
_atom_site_disorder_assembly
_atom_site_disorder_group
Au1 Au 0.31305(5) 1.08424(4) 0.40705(4) 0.0426(2) Uani 1 1 d . . .
Au2 Au 0.41059(5) 1.29690(4) 0.27505(5) 0.0399(2) Uani 1 1 d . . .
P1 P 0.2625(3) 1.0581(3) 0.5809(3) 0.0388(10) Uani 1 1 d . . .
P2 P 0.5856(3) 1.2524(3) 0.2121(3) 0.0388(10) Uani 1 1 d . . .
C1 C 0.3065(12) 0.9218(11) 0.6570(12) 0.045(4) Uani 1 1 d . . .
H1A H 0.2835 0.8707 0.6536 0.067 Uiso 1 1 calc R . .
C2 C 0.6317(11) 1.1131(10) 0.2827(11) 0.035(4) Uani 1 1 d . . .
H2A H 0.6105 1.0630 0.2761 0.053 Uiso 1 1 calc R . .
C1A C 0.3177(10) 1.1352(8) 0.6032(10) 0.047(4) Uani 1 1 d G . .
C1B C 0.4196(10) 1.1537(10) 0.5439(8) 0.071(6) Uani 1 1 d G . .
H1BA H 0.4620 1.1213 0.4954 0.085 Uiso 1 1 calc R . .
C1C C 0.4594(10) 1.2197(11) 0.5553(10) 0.111(9) Uani 1 1 d G . .
H1CA H 0.5290 1.2323 0.5148 0.133 Uiso 1 1 calc R . .
C1D C 0.3973(14) 1.2672(9) 0.6262(14) 0.110(9) Uani 1 1 d G . .
H1DA H 0.4245 1.3123 0.6341 0.132 Uiso 1 1 calc R . .
C1E C 0.2955(13) 1.2487(12) 0.6856(13) 0.188(18) Uani 1 1 d G . .
H1EA H 0.2530 1.2812 0.7340 0.226 Uiso 1 1 calc R . .
C1F C 0.2557(8) 1.1827(12) 0.6741(11) 0.120(10) Uani 1 1 d G . .
H1FA H 0.1861 1.1701 0.7147 0.145 Uiso 1 1 calc R . .
C1G C 0.1216(7) 1.0785(8) 0.6455(9) 0.040(4) Uani 1 1 d G . .
C1H C 0.0582(9) 1.1608(7) 0.5871(7) 0.058(5) Uani 1 1 d G . .
H1HA H 0.0888 1.2070 0.5158 0.069 Uiso 1 1 calc R . .
C1I C -0.0499(8) 1.1756(8) 0.6331(10) 0.063(5) Uani 1 1 d G . .
H1IA H -0.0933 1.2318 0.5932 0.076 Uiso 1 1 calc R . .
C1J C -0.0947(7) 1.1080(10) 0.7375(10) 0.059(5) Uani 1 1 d G . .
H1JA H -0.1686 1.1181 0.7690 0.070 Uiso 1 1 calc R . .
C1K C -0.0313(10) 1.0257(9) 0.7959(7) 0.113(9) Uani 1 1 d G . .
H1KA H -0.0619 0.9795 0.8672 0.135 Uiso 1 1 calc R . .
C1L C 0.0769(9) 1.0109(8) 0.7499(9) 0.106(9) Uani 1 1 d G . .
H1LA H 0.1202 0.9546 0.7898 0.128 Uiso 1 1 calc R . .
C2A C 0.6349(9) 1.2762(9) 0.0709(6) 0.049(4) Uani 1 1 d G . .
C2B C 0.5935(9) 1.3694(8) -0.0009(9) 0.083(7) Uani 1 1 d G . .
H2BA H 0.5396 1.4183 0.0243 0.099 Uiso 1 1 calc R . .
C2C C 0.6309(10) 1.3911(8) -0.1096(8) 0.074(6) Uani 1 1 d G . .
H2CA H 0.6026 1.4548 -0.1587 0.089 Uiso 1 1 calc R . .
C2D C 0.7097(11) 1.3195(10) -0.1465(6) 0.082(7) Uani 1 1 d G . .
H2DA H 0.7352 1.3343 -0.2208 0.099 Uiso 1 1 calc R . .
C2E C 0.7511(11) 1.2263(9) -0.0747(9) 0.155(14) Uani 1 1 d G . .
H2EA H 0.8049 1.1773 -0.0999 0.185 Uiso 1 1 calc R . .
C2F C 0.7137(10) 1.2046(8) 0.0340(8) 0.102(8) Uani 1 1 d G . .
H2FA H 0.7420 1.1409 0.0831 0.122 Uiso 1 1 calc R . .
C2G C 0.6549(9) 1.3231(7) 0.2255(8) 0.043(4) Uani 1 1 d G . .
C2H C 0.7618(9) 1.3213(8) 0.1740(7) 0.058(5) Uani 1 1 d G . .
H2HA H 0.7988 1.2827 0.1306 0.070 Uiso 1 1 calc R . .
C2I C 0.8146(6) 1.3761(9) 0.1859(8) 0.070(6) Uani 1 1 d G . .
H2IA H 0.8877 1.3749 0.1507 0.084 Uiso 1 1 calc R . .
C2J C 0.7605(9) 1.4327(8) 0.2494(9) 0.066(5) Uani 1 1 d G . .
H2JA H 0.7966 1.4702 0.2576 0.080 Uiso 1 1 calc R . .
C2K C 0.6536(9) 1.4344(8) 0.3009(8) 0.064(5) Uani 1 1 d G . .
H2KA H 0.6166 1.4731 0.3443 0.077 Uiso 1 1 calc R . .
C2L C 0.6008(6) 1.3796(8) 0.2890(7) 0.048(4) Uani 1 1 d G . .
H2LA H 0.5277 1.3808 0.3242 0.057 Uiso 1 1 calc R . .
S11 S 0.3638(4) 1.1018(3) 0.2324(3) 0.0671(15) Uani 1 1 d . . .
C12 C 0.3821(14) 0.9787(11) 0.2383(12) 0.050(5) Uani 1 1 d . . .
N13 N 0.4322(11) 0.9654(10) 0.1456(9) 0.060(4) Uani 1 1 d . . .
H13A H 0.4538 1.0204 0.0871 0.072 Uiso 1 1 calc R . .
C14 C 0.4523(18) 0.8704(14) 0.1357(17) 0.087(7) Uani 1 1 d . . .
C15 C 0.4220(14) 0.7839(11) 0.2318(12) 0.059(5) Uani 1 1 d . . .
H15A H 0.4307 0.7184 0.2296 0.071 Uiso 1 1 calc R . .
C16 C 0.3799(13) 0.7906(12) 0.3301(13) 0.045(4) Uani 1 1 d . . .
N17 N 0.3518(10) 0.8931(9) 0.3286(9) 0.045(3) Uani 1 1 d . . .
O18 O 0.4957(13) 0.8728(9) 0.0433(9) 0.108(6) Uani 1 1 d . . .
O19 O 0.3537(9) 0.7199(7) 0.4167(8) 0.051(3) Uani 1 1 d . . .
H19A H 0.3296 0.7428 0.4646 0.077 Uiso 1 1 calc R . .
S21 S 0.2328(3) 1.3538(3) 0.3360(3) 0.0428(11) Uani 1 1 d . . .
C22 C 0.2328(13) 1.4333(11) 0.3914(11) 0.039(4) Uani 1 1 d . . .
N23 N 0.3236(10) 1.4496(9) 0.3813(9) 0.039(3) Uani 1 1 d . . .
C24 C 0.3117(12) 1.5142(11) 0.4282(11) 0.040(4) Uani 1 1 d . . .
C25 C 0.2211(11) 1.5546(11) 0.4844(12) 0.046(4) Uani 1 1 d . . .
H25A H 0.2198 1.5979 0.5153 0.055 Uiso 1 1 calc R . .
C26 C 0.1290(12) 1.5312(11) 0.4963(12) 0.041(4) Uani 1 1 d . . .
N27 N 0.1405(9) 1.4681(9) 0.4475(10) 0.044(3) Uani 1 1 d . . .
H27A H 0.0843 1.4504 0.4540 0.053 Uiso 1 1 calc R . .
O28 O 0.4032(8) 1.5386(7) 0.4069(8) 0.040(3) Uani 1 1 d . . .
H28A H 0.4231 1.5050 0.4618 0.061 Uiso 1 1 calc R . .
O29 O 0.0366(8) 1.5677(8) 0.5443(9) 0.064(4) Uani 1 1 d . . .
C31 C 1.0140(19) 1.0974(17) 0.3550(19) 0.144(10) Uiso 1 1 d D . .
H31A H 0.9737 1.0405 0.3899 0.216 Uiso 1 1 calc R . .
H31B H 1.0756 1.0719 0.3797 0.216 Uiso 1 1 calc R . .
H31C H 1.0366 1.1201 0.2772 0.216 Uiso 1 1 calc R . .
C32 C 1.0008(14) 1.2721(12) 0.3336(14) 0.077(6) Uiso 1 1 d D . .
H32A H 0.9495 1.3288 0.3526 0.116 Uiso 1 1 calc R . .
H32B H 1.0264 1.2960 0.2555 0.116 Uiso 1 1 calc R . .
H32C H 1.0597 1.2531 0.3606 0.116 Uiso 1 1 calc R . .
N33 N 0.9520(9) 1.1813(9) 0.3810(10) 0.047(3) Uiso 1 1 d D . .
C34 C 0.8529(13) 1.1816(12) 0.4377(13) 0.064(5) Uiso 1 1 d D . .
H34A H 0.8138 1.2438 0.4482 0.076 Uiso 1 1 calc R . .
O35 O 0.8057(8) 1.1061(8) 0.4791(8) 0.054(3) Uiso 1 1 d D . .
C41 C 1.263(3) 1.277(3) -0.033(3) 0.229(17) Uiso 1 1 d D . .
H41A H 1.1914 1.2690 -0.0165 0.343 Uiso 1 1 calc R . .
H41B H 1.3038 1.2075 -0.0007 0.343 Uiso 1 1 calc R . .
H41C H 1.2958 1.3054 -0.1113 0.343 Uiso 1 1 calc R . .
C42 C 1.3573(18) 1.3673(19) -0.008(2) 0.142(10) Uiso 1 1 d D . .
H42A H 1.3416 1.4153 0.0261 0.214 Uiso 1 1 calc R . .
H42B H 1.3937 1.4008 -0.0843 0.214 Uiso 1 1 calc R . .
H42C H 1.4020 1.3022 0.0258 0.214 Uiso 1 1 calc R . .
N43 N 1.2616(16) 1.3433(16) 0.0064(17) 0.129(7) Uiso 1 1 d D . .
C44 C 1.170(2) 1.384(3) 0.058(3) 0.238(19) Uiso 1 1 d D . .
H44A H 1.1589 1.4307 0.0889 0.286 Uiso 1 1 calc R . .
O45 O 1.099(2) 1.348(2) 0.060(2) 0.249(12) Uiso 1 1 d D . .
C51 C 1.020(3) 1.565(2) 0.163(3) 0.29(2) Uiso 1 1 d D . .
H51A H 1.0190 1.5648 0.0983 0.429 Uiso 1 1 calc R . .
H51B H 0.9646 1.5281 0.2249 0.429 Uiso 1 1 calc R . .
H51C H 1.0880 1.5284 0.1750 0.429 Uiso 1 1 calc R . .
C52 C 1.007(3) 1.682(2) 0.236(2) 0.192(14) Uiso 1 1 d D . .
H52A H 0.9890 1.7574 0.2200 0.289 Uiso 1 1 calc R . .
H52B H 1.0779 1.6550 0.2426 0.289 Uiso 1 1 calc R . .
H52C H 0.9570 1.6447 0.3040 0.289 Uiso 1 1 calc R . .
N53 N 1.002(2) 1.6658(19) 0.152(2) 0.175(10) Uiso 1 1 d D . .
C54 C 1.002(3) 1.742(3) 0.055(2) 0.219(16) Uiso 1 1 d D . .
H54A H 1.0262 1.7299 -0.0082 0.263 Uiso 1 1 calc R . .
O55 O 0.966(3) 1.831(3) 0.058(3) 0.39(2) Uiso 1 1 d D . .
C C 1.282(4) 1.039(3) -0.059(4) 0.21(2) Uiso 0.75 1 d P . .
HA H 1.2659 1.0956 -0.0365 0.322 Uiso 0.75 1 calc PR . .
HB H 1.3370 1.0540 -0.1287 0.322 Uiso 0.75 1 calc PR . .
HC H 1.3059 0.9720 -0.0060 0.322 Uiso 0.75 1 calc PR . .
O O 1.170(3) 1.030(4) -0.072(3) 0.282(19) Uiso 0.75 1 d P . .
HD H 1.1697 1.0666 -0.1357 0.423 Uiso 0.75 1 calc PR . .

loop_
_atom_site_aniso_label
_atom_site_aniso_U_11
_atom_site_aniso_U_22
_atom_site_aniso_U_33
_atom_site_aniso_U_23
_atom_site_aniso_U_13
_atom_site_aniso_U_12
Au1 0.0594(5) 0.0367(4) 0.0278(4) -0.0109(3) -0.0079(3) -0.0140(3)
Au2 0.0416(4) 0.0375(4) 0.0407(4) -0.0176(3) -0.0103(3) -0.0072(3)
P1 0.042(3) 0.039(2) 0.031(2) -0.0104(18) -0.0106(19) -0.0088(19)
P2 0.038(3) 0.043(2) 0.033(2) -0.0141(19) -0.0094(19) -0.008(2)
C1 0.047(11) 0.043(10) 0.045(10) -0.030(8) -0.012(8) 0.008(8)
C2 0.027(9) 0.029(8) 0.033(9) -0.006(7) 0.000(7) -0.008(7)
C1A 0.060(12) 0.050(10) 0.044(10) -0.024(8) -0.037(9) 0.010(9)
C1B 0.079(15) 0.105(15) 0.043(12) -0.014(11) -0.022(11) -0.055(12)
C1C 0.22(3) 0.070(14) 0.064(15) 0.027(11) -0.094(18) -0.070(17)
C1D 0.18(3) 0.054(13) 0.14(2) -0.032(15) -0.10(2) -0.015(16)
C1E 0.08(2) 0.32(4) 0.35(5) -0.31(4) -0.03(2) -0.01(2)
C1F 0.051(14) 0.20(3) 0.21(3) -0.17(2) -0.028(16) -0.024(15)
C1G 0.053(11) 0.028(8) 0.051(11) -0.020(8) -0.032(9) 0.006(8)
C1H 0.058(13) 0.059(12) 0.061(12) -0.024(10) -0.017(10) -0.016(10)
C1I 0.065(14) 0.033(10) 0.096(16) -0.023(10) -0.051(12) 0.016(9)
C1J 0.066(13) 0.055(11) 0.053(12) -0.028(10) -0.006(10) -0.014(10)
C1K 0.084(18) 0.14(2) 0.046(13) -0.011(14) -0.008(13) 0.005(15)
C1L 0.089(17) 0.106(16) 0.030(11) 0.010(11) 0.007(11) 0.000(13)
C2A 0.052(11) 0.055(11) 0.034(9) -0.018(9) -0.016(8) 0.000(8)
C2B 0.092(16) 0.044(11) 0.051(13) 0.000(9) -0.004(11) 0.005(10)
C2C 0.086(16) 0.069(13) 0.056(14) -0.023(11) -0.022(12) -0.005(12)
C2D 0.128(19) 0.072(13) 0.024(10) -0.012(10) 0.001(11) -0.033(13)
C2E 0.28(3) 0.098(18) 0.040(13) -0.047(13) -0.061(18) 0.07(2)
C2F 0.14(2) 0.093(16) 0.035(12) -0.029(11) -0.002(12) -0.003(14)
C2G 0.067(12) 0.027(8) 0.016(8) -0.001(6) -0.011(8) -0.003(8)
C2H 0.045(12) 0.067(12) 0.054(12) -0.023(10) -0.013(10) -0.003(10)
C2I 0.061(13) 0.087(15) 0.058(13) -0.027(11) -0.019(10) -0.011(11)
C2J 0.068(14) 0.061(12) 0.084(15) -0.038(11) -0.024(11) -0.012(10)
C2K 0.063(14) 0.072(13) 0.062(13) -0.023(10) -0.025(11) -0.016(10)
C2L 0.050(11) 0.047(10) 0.048(11) -0.008(8) -0.013(9) -0.030(8)
S11 0.117(4) 0.046(3) 0.030(2) -0.011(2) -0.008(3) -0.029(3)
C12 0.083(13) 0.034(9) 0.036(10) -0.009(8) -0.026(9) -0.012(9)
N13 0.108(13) 0.051(8) 0.020(7) -0.016(6) 0.000(7) -0.036(8)
C14 0.14(2) 0.063(13) 0.073(16) -0.040(12) -0.001(14) -0.047(13)
C15 0.111(16) 0.029(9) 0.022(9) -0.003(7) -0.009(9) -0.020(9)
C16 0.060(12) 0.042(10) 0.040(10) -0.008(8) -0.013(9) -0.033(9)
N17 0.060(9) 0.042(8) 0.029(7) -0.010(6) -0.011(7) -0.014(7)
O18 0.209(16) 0.057(8) 0.025(7) -0.017(6) 0.015(9) -0.049(9)
O19 0.074(9) 0.043(6) 0.039(7) -0.020(6) -0.003(6) -0.025(6)
S21 0.037(2) 0.041(2) 0.057(3) -0.028(2) -0.012(2) -0.0037(19)
C22 0.051(11) 0.048(10) 0.023(8) -0.005(7) -0.016(8) -0.023(8)
N23 0.041(9) 0.034(7) 0.046(8) -0.024(6) -0.010(7) -0.005(6)
C24 0.038(10) 0.033(9) 0.031(9) 0.010(7) -0.016(8) -0.015(8)
C25 0.021(9) 0.050(10) 0.071(12) -0.038(9) -0.020(9) 0.017(8)
C26 0.028(10) 0.046(10) 0.053(11) -0.022(8) -0.014(8) -0.007(8)
N27 0.026(7) 0.053(8) 0.059(9) -0.036(7) 0.004(7) -0.013(6)
O28 0.033(6) 0.048(6) 0.042(7) -0.020(5) -0.008(5) -0.011(5)
O29 0.041(7) 0.060(7) 0.103(10) -0.060(7) 0.001(7) -0.013(6)

loop_
_atom_type_symbol
_atom_type_description
_atom_type_scat_dispersion_real
_atom_type_scat_dispersion_imag
_atom_type_scat_source
C C 0.0033 0.0016 'International Tables Vol C Tables 4.2.6.8 and 6.1.1.4'
H H 0.0000 0.0000 'International Tables Vol C Tables 4.2.6.8 and 6.1.1.4'
N N 0.0061 0.0033 'International Tables Vol C Tables 4.2.6.8 and 6.1.1.4'
O O 0.0106 0.0060 'International Tables Vol C Tables 4.2.6.8 and 6.1.1.4'
P P 0.1023 0.0942 'International Tables Vol C Tables 4.2.6.8 and 6.1.1.4'
S S 0.1246 0.1234 'International Tables Vol C Tables 4.2.6.8 and 6.1.1.4'
Au Au -2.0133 8.8022 'International Tables Vol C Tables 4.2.6.8 and 6.1.1.4'

loop_
_geom_angle_atom_site_label_1
_geom_angle_atom_site_label_2
_geom_angle_atom_site_label_3
_geom_angle
_geom_angle_site_symmetry_1
_geom_angle_site_symmetry_3
_geom_angle_publ_flag
P1 Au1 S11 176.91(14) . . ?
P1 Au1 Au2 104.69(11) . . ?
S11 Au1 Au2 78.31(11) . . ?
P2 Au2 S21 176.16(14) . . ?
P2 Au2 Au1 107.83(10) . . ?
S21 Au2 Au1 75.96(10) . . ?
C1 P1 C1A 107.1(7) . . ?
C1 P1 C1G 104.2(6) . . ?
C1A P1 C1G 107.5(6) . . ?
C1 P1 Au1 108.2(5) . . ?
C1A P1 Au1 113.6(4) . . ?
C1G P1 Au1 115.6(4) . . ?
C2G P2 C2A 105.4(6) . . ?
C2G P2 C2 106.4(7) . . ?
C2A P2 C2 105.4(6) . . ?
C2G P2 Au2 112.3(4) . . ?
C2A P2 Au2 114.6(4) . . ?
C2 P2 Au2 112.1(5) . . ?
C2 C1 P1 125.4(13) 2_676 . ?
C1 C2 P2 123.2(13) 2_676 . ?
C1B C1A C1F 120.0 . . ?
C1B C1A P1 120.1(8) . . ?
C1F C1A P1 119.8(8) . . ?
C1C C1B C1A 120.0 . . ?
C1D C1C C1B 120.0 . . ?
C1C C1D C1E 120.0 . . ?
C1F C1E C1D 120.0 . . ?
C1E C1F C1A 120.0 . . ?
C1H C1G C1L 120.0 . . ?
C1H C1G P1 118.9(7) . . ?
C1L C1G P1 121.1(7) . . ?
C1G C1H C1I 120.0 . . ?
C1J C1I C1H 120.0 . . ?
C1I C1J C1K 120.0 . . ?
C1J C1K C1L 120.0 . . ?
C1K C1L C1G 120.0 . . ?
C2B C2A C2F 120.0 . . ?
C2B C2A P2 118.5(7) . . ?
C2F C2A P2 121.5(7) . . ?
C2C C2B C2A 120.0 . . ?
C2B C2C C2D 120.0 . . ?
C2C C2D C2E 120.0 . . ?
C2F C2E C2D 120.0 . . ?
C2E C2F C2A 120.0 . . ?
C2H C2G C2L 120.0 . . ?
C2H C2G P2 120.8(7) . . ?
C2L C2G P2 119.2(7) . . ?
C2I C2H C2G 120.0 . . ?
C2J C2I C2H 120.0 . . ?
C2K C2J C2I 120.0 . . ?
C2J C2K C2L 120.0 . . ?
C2K C2L C2G 120.0 . . ?
C12 S11 Au1 106.9(6) . . ?
N13 C12 N17 117.4(13) . . ?
N13 C12 S11 117.5(12) . . ?
N17 C12 S11 125.2(12) . . ?
C12 N13 C14 124.9(14) . . ?
O18 C14 C15 127.9(16) . . ?
O18 C14 N13 116.7(17) . . ?
C15 C14 N13 115.4(16) . . ?
C16 C15 C14 122.1(15) . . ?
O19 C16 C15 126.5(14) . . ?
O19 C16 N17 116.1(14) . . ?
C15 C16 N17 116.9(14) . . ?
C12 N17 C16 122.3(12) . . ?
C22 S21 Au2 100.3(6) . . ?
N27 C22 N23 124.2(13) . . ?
N27 C22 S21 116.2(12) . . ?
N23 C22 S21 119.5(11) . . ?
C22 N23 C24 113.1(12) . . ?
O28 C24 C25 121.8(15) . . ?
O28 C24 N23 111.8(13) . . ?
C25 C24 N23 126.3(16) . . ?
C24 C25 C26 118.0(15) . . ?
O29 C26 N27 119.5(14) . . ?
O29 C26 C25 124.6(14) . . ?
N27 C26 C25 115.8(13) . . ?
C22 N27 C26 122.4(13) . . ?
C34 N33 C31 122.0(16) . . ?
C34 N33 C32 122.2(12) . . ?
C31 N33 C32 115.6(14) . . ?
O35 C34 N33 125.2(15) . . ?
C44 N43 C41 118(2) . . ?
C44 N43 C42 121.3(19) . . ?
C41 N43 C42 120(2) . . ?
O45 C44 N43 108(2) . . ?
C54 N53 C51 117(2) . . ?
C54 N53 C52 124(2) . . ?
C51 N53 C52 118(2) . . ?
O55 C54 N53 112(2) . . ?

loop_
_geom_bond_atom_site_label_1
_geom_bond_atom_site_label_2
_geom_bond_distance
_geom_bond_site_symmetry_2
_geom_bond_publ_flag
Au1 P1 2.264(4) . ?
Au1 S11 2.314(4) . ?
Au1 Au2 3.2175(9) . ?
Au2 P2 2.252(4) . ?
Au2 S21 2.310(4) . ?
P1 C1 1.800(14) . ?
P1 C1A 1.802(10) . ?
P1 C1G 1.820(9) . ?
P2 C2G 1.786(9) . ?
P2 C2A 1.819(8) . ?
P2 C2 1.822(13) . ?
C1 C2 1.328(19) 2_676 ?
C2 C1 1.328(19) 2_676 ?
C1A C1B 1.3900 . ?
C1A C1F 1.3900 . ?
C1B C1C 1.3900 . ?
C1C C1D 1.3900 . ?
C1D C1E 1.3900 . ?
C1E C1F 1.3900 . ?
C1G C1H 1.3900 . ?
C1G C1L 1.3900 . ?
C1H C1I 1.3900 . ?
C1I C1J 1.3900 . ?
C1J C1K 1.3900 . ?
C1K C1L 1.3900 . ?
C2A C2B 1.3900 . ?
C2A C2F 1.3900 . ?
C2B C2C 1.3900 . ?
C2C C2D 1.3900 . ?
C2D C2E 1.3900 . ?
C2E C2F 1.3900 . ?
C2G C2H 1.3900 . ?
C2G C2L 1.3900 . ?
C2H C2I 1.3900 . ?
C2I C2J 1.3900 . ?
C2J C2K 1.3900 . ?
C2K C2L 1.3900 . ?
S11 C12 1.712(15) . ?
C12 N13 1.353(17) . ?
C12 N17 1.354(17) . ?
N13 C14 1.405(19) . ?
C14 O18 1.25(2) . ?
C14 C15 1.40(2) . ?
C15 C16 1.38(2) . ?
C16 O19 1.207(16) . ?
C16 N17 1.421(17) . ?
S21 C22 1.743(15) . ?
C22 N27 1.320(17) . ?
C22 N23 1.331(18) . ?
N23 C24 1.374(18) . ?
C24 O28 1.340(16) . ?
C24 C25 1.340(19) . ?
C25 C26 1.39(2) . ?
C26 O29 1.285(16) . ?
C26 N27 1.378(17) . ?
C31 N33 1.383(18) . ?
C32 N33 1.445(17) . ?
N33 C34 1.310(16) . ?
C34 O35 1.254(16) . ?
C41 N43 1.37(2) . ?
C42 N43 1.432(19) . ?
N43 C44 1.32(2) . ?
C44 O45 1.28(2) . ?
C51 N53 1.36(2) . ?
C52 N53 1.43(2) . ?
N53 C54 1.33(2) . ?
C54 O55 1.26(2) . ?
C O 1.73(5) . ?
